data_4302388
loop_
_publ_author_name
'Li, Pei-Xin'
'Hu, Chun-Li'
'Lin, Qi-Pu'
'Zhao, Na'
'Mao, Jiang-Gao'

_publ_section_title
;
 New Types of 3D Organically Templated Zn^2+^/Cd^2+^--Cu^+^
 Mixed Metal Sulfites
;
_journal_coden_ASTM INOCAJ
_journal_issue 12
_journal_name_full 'Inorganic Chemistry'
_journal_page_first 5454
_journal_page_last 5461
_journal_paper_doi 10.1021/ic900487j
_journal_volume 48
_journal_year 2009
_chemical_formula_sum 'C4 H12 Cu N2 Na O12 S4 Zn2'
_chemical_formula_weight 625.67
_space_group_IT_number 2
_symmetry_cell_setting triclinic
_symmetry_space_group_name_Hall '-P 1'
_symmetry_space_group_name_H-M 'P -1'
_atom_sites_solution_hydrogens geom
_atom_sites_solution_primary direct
_atom_sites_solution_secondary difmap
_audit_creation_method SHELXL-97
_cell_angle_alpha 91.747(7)
_cell_angle_beta 92.078(4)
_cell_angle_gamma 113.059(7)
_cell_formula_units_Z 2
_cell_length_a 7.648(5)
_cell_length_b 8.518(5)
_cell_length_c 13.820(7)
_cell_measurement_reflns_used 2145
_cell_measurement_temperature 293(2)
_cell_measurement_theta_max 27.4526
_cell_measurement_theta_min 2.8986
_cell_volume 826.9(8)
_computing_structure_refinement 'SHELXL-97 (Sheldrick, 1997)'
_computing_structure_solution 'SHELXS-97 (Sheldrick, 1990)'
_diffrn_ambient_temperature 293(2)
_diffrn_detector_area_resol_mean 28.5714
_diffrn_measured_fraction_theta_full 0.979
_diffrn_measured_fraction_theta_max 0.979
_diffrn_measurement_device_type Saturn70
_diffrn_measurement_method CCD_Profile_fitting
_diffrn_radiation_monochromator graphite
_diffrn_radiation_source 'fine-focus sealed tube'
_diffrn_radiation_type MoK\a
_diffrn_radiation_wavelength 0.71073
_diffrn_reflns_av_R_equivalents 0.0348
_diffrn_reflns_av_sigmaI/netI 0.0635
_diffrn_reflns_limit_h_max 9
_diffrn_reflns_limit_h_min -9
_diffrn_reflns_limit_k_max 11
_diffrn_reflns_limit_k_min -8
_diffrn_reflns_limit_l_max 17
_diffrn_reflns_limit_l_min -17
_diffrn_reflns_number 6441
_diffrn_reflns_theta_full 27.46
_diffrn_reflns_theta_max 27.46
_diffrn_reflns_theta_min 2.93
_exptl_absorpt_coefficient_mu 4.748
_exptl_absorpt_correction_T_max 1.0000
_exptl_absorpt_correction_T_min 0.8634
_exptl_absorpt_correction_type multi-scan
_exptl_crystal_colour Colorless
_exptl_crystal_density_diffrn 2.513
_exptl_crystal_density_method 'not measured'
_exptl_crystal_description Prism
_exptl_crystal_F_000 620
_exptl_crystal_size_max 0.0800
_exptl_crystal_size_mid 0.0400
_exptl_crystal_size_min 0.0300
_refine_diff_density_max 1.809
_refine_diff_density_min -0.759
_refine_diff_density_rms 0.189
_refine_ls_extinction_method none
_refine_ls_goodness_of_fit_ref 1.011
_refine_ls_hydrogen_treatment constr
_refine_ls_matrix_type full
_refine_ls_number_parameters 235
_refine_ls_number_reflns 3695
_refine_ls_number_restraints 0
_refine_ls_restrained_S_all 1.011
_refine_ls_R_factor_all 0.0651
_refine_ls_R_factor_gt 0.0448
_refine_ls_shift/su_max 0.000
_refine_ls_shift/su_mean 0.000
_refine_ls_structure_factor_coef Fsqd
_refine_ls_weighting_details 'calc w=1/[\s^2^(Fo^2^)+(0.0737P)^2^+0.0000P] where P=(Fo^2^+2Fc^2^)/3'
_refine_ls_weighting_scheme calc
_refine_ls_wR_factor_gt 0.1155
_refine_ls_wR_factor_ref 0.1253
_reflns_number_gt 2714
_reflns_number_total 3695
_reflns_threshold_expression >2sigma(I)
_cod_duplicate_entry 4338543
_cod_data_source_file ic900487j_si_002_2.cif
_cod_data_source_block Na-Zn-Cu-SO3
_cod_depositor_comments
;
The following automatic conversions were performed:
'_exptl_absorpt_correction_type' value 'Multi-scan' changed to
'multi-scan' according to
'/home/saulius/struct/CIF-dictionaries/cif_core.dic' dictionary named
'cif_core.dic' version 2.4.1 from 2010-06-29.

Automatic conversion script
Id: cif_fix_enum 1527 2010-12-29 10:47:43Z saulius 
;
_cod_original_cell_volume 826.8(8)
_cod_database_code 4302388

loop_
_symmetry_equiv_pos_as_xyz
'x, y, z'
'-x, -y, -z'

loop_
_atom_site_label
_atom_site_type_symbol
_atom_site_fract_x
_atom_site_fract_y
_atom_site_fract_z
_atom_site_U_iso_or_equiv
_atom_site_adp_type
_atom_site_occupancy
_atom_site_symmetry_multiplicity
_atom_site_calc_flag
_atom_site_refinement_flags
_atom_site_disorder_assembly
_atom_site_disorder_group
Na1 Na 0.4663(3) 0.4547(3) 0.25571(17) 0.0221(5) Uani 1 1 d . . .
Zn1 Zn 0.36058(9) 0.08241(9) 0.09248(4) 0.01540(17) Uani 1 1 d . . .
Zn2 Zn 0.35461(9) 0.05984(8) 0.39584(4) 0.01489(17) Uani 1 1 d . . .
Cu1 Cu 0.73888(9) -0.01742(9) 0.25018(5) 0.01538(18) Uani 1 1 d . . .
S1 S 0.68580(18) 0.23219(17) 0.25818(9) 0.0126(3) Uani 1 1 d . . .
S2 S 0.55319(19) -0.18405(17) 0.11936(9) 0.0143(3) Uani 1 1 d . . .
S3 S 1.06061(18) 0.06414(18) 0.24386(10) 0.0161(3) Uani 1 1 d . . .
S4 S 0.61320(18) -0.15958(18) 0.38690(9) 0.0133(3) Uani 1 1 d . . .
N1 N -0.1623(9) -0.4570(9) 0.5147(5) 0.0432(16) Uani 1 1 d . . .
H1C H -0.2175 -0.3980 0.5482 0.052 Uiso 1 1 calc R . .
H1D H -0.2469 -0.5224 0.4681 0.052 Uiso 1 1 calc R . .
N2 N -0.0477(8) -0.5024(8) -0.1004(4) 0.0342(14) Uani 1 1 d . . .
H2C H -0.0130 -0.4709 -0.1607 0.041 Uiso 1 1 calc R . .
H2D H -0.1730 -0.5688 -0.1040 0.041 Uiso 1 1 calc R . .
C1 C 0.0112(10) -0.3349(9) 0.4693(5) 0.0308(15) Uani 1 1 d . . .
H1A H -0.0257 -0.2685 0.4231 0.037 Uiso 1 1 calc R . .
H1B H 0.0969 -0.2567 0.5189 0.037 Uiso 1 1 calc R . .
C2 C 0.1098(7) -0.4321(7) 0.4189(4) 0.0150(11) Uani 1 1 d . . .
H2A H 0.0271 -0.5025 0.3658 0.018 Uiso 1 1 calc R . .
H2B H 0.2240 -0.3521 0.3917 0.018 Uiso 1 1 calc R . .
C3 C -0.0149(10) -0.3510(9) -0.0392(5) 0.0333(16) Uani 1 1 d . . .
H3A H -0.0942 -0.2942 -0.0636 0.040 Uiso 1 1 calc R . .
H3B H 0.1170 -0.2724 -0.0415 0.040 Uiso 1 1 calc R . .
C4 C -0.0592(11) -0.3962(10) 0.0639(5) 0.0383(18) Uani 1 1 d . . .
H4A H -0.0251 -0.2925 0.1044 0.046 Uiso 1 1 calc R . .
H4B H -0.1947 -0.4619 0.0676 0.046 Uiso 1 1 calc R . .
O1 O 0.8604(6) 0.3941(5) 0.2671(3) 0.0190(9) Uani 1 1 d . . .
O2 O 0.5736(5) 0.2551(5) 0.1696(3) 0.0184(8) Uani 1 1 d . . .
O3 O 0.5729(6) 0.2460(5) 0.3442(3) 0.0191(9) Uani 1 1 d . . .
O4 O 0.6687(6) -0.1706(6) 0.0324(3) 0.0283(10) Uani 1 1 d . . .
O5 O 0.4563(6) -0.3677(5) 0.1380(3) 0.0274(10) Uani 1 1 d . . .
O6 O 0.3914(6) -0.1328(5) 0.0846(3) 0.0241(9) Uani 1 1 d . . .
O7 O 1.1123(6) 0.0408(7) 0.1419(3) 0.0322(11) Uani 1 1 d . . .
O8 O 1.1716(6) 0.2432(6) 0.2769(4) 0.0441(15) Uani 1 1 d . . .
O9 O 1.1340(6) -0.0442(6) 0.3049(3) 0.0318(11) Uani 1 1 d . . .
O10 O 0.4276(5) -0.1375(5) 0.4079(3) 0.0200(9) Uani 1 1 d . . .
O11 O 0.5572(6) -0.3453(5) 0.3768(3) 0.0242(9) Uani 1 1 d . . .
O12 O 0.7377(6) -0.0941(6) 0.4791(3) 0.0220(9) Uani 1 1 d . . .

loop_
_atom_site_aniso_label
_atom_site_aniso_U_11
_atom_site_aniso_U_22
_atom_site_aniso_U_33
_atom_site_aniso_U_23
_atom_site_aniso_U_13
_atom_site_aniso_U_12
Na1 0.0273(13) 0.0144(12) 0.0267(12) -0.0010(10) -0.0016(10) 0.0108(10)
Zn1 0.0136(3) 0.0189(4) 0.0149(3) -0.0004(3) -0.0001(2) 0.0078(3)
Zn2 0.0130(3) 0.0158(4) 0.0158(3) 0.0021(3) 0.0024(2) 0.0054(3)
Cu1 0.0118(3) 0.0169(4) 0.0170(3) 0.0010(3) 0.0019(2) 0.0050(3)
S1 0.0105(6) 0.0121(7) 0.0149(6) 0.0012(5) 0.0007(4) 0.0041(5)
S2 0.0161(6) 0.0133(7) 0.0129(6) 0.0005(5) 0.0001(5) 0.0051(5)
S3 0.0095(6) 0.0198(7) 0.0178(6) 0.0014(5) 0.0023(5) 0.0043(5)
S4 0.0145(6) 0.0148(7) 0.0122(6) 0.0014(5) 0.0015(5) 0.0073(5)
N1 0.033(3) 0.043(4) 0.051(4) 0.002(3) 0.002(3) 0.012(3)
N2 0.022(3) 0.048(4) 0.020(3) 0.006(3) 0.002(2) 0.000(3)
C1 0.028(3) 0.023(3) 0.039(4) 0.006(3) -0.005(3) 0.007(3)
C2 0.012(2) 0.014(3) 0.007(2) 0.000(2) -0.0001(18) -0.008(2)
C3 0.031(4) 0.028(4) 0.046(4) 0.013(3) 0.002(3) 0.015(3)
C4 0.043(4) 0.027(4) 0.043(4) -0.002(3) 0.021(3) 0.011(3)
O1 0.017(2) 0.017(2) 0.0178(19) 0.0013(16) 0.0026(15) 0.0004(16)
O2 0.017(2) 0.017(2) 0.021(2) 0.0010(16) -0.0047(15) 0.0064(17)
O3 0.022(2) 0.014(2) 0.0168(19) -0.0008(16) 0.0066(15) 0.0028(17)
O4 0.033(2) 0.046(3) 0.0135(19) 0.0066(19) 0.0080(17) 0.023(2)
O5 0.033(3) 0.015(2) 0.029(2) 0.0054(18) -0.0040(19) 0.0040(19)
O6 0.017(2) 0.021(2) 0.035(2) -0.0019(19) -0.0066(17) 0.0093(18)
O7 0.019(2) 0.059(3) 0.020(2) 0.004(2) 0.0069(17) 0.016(2)
O8 0.018(2) 0.023(3) 0.084(4) -0.018(3) 0.007(2) 0.001(2)
O9 0.021(2) 0.037(3) 0.033(2) 0.013(2) -0.0063(18) 0.007(2)
O10 0.0113(19) 0.014(2) 0.035(2) 0.0070(18) 0.0084(16) 0.0043(16)
O11 0.031(2) 0.015(2) 0.026(2) 0.0009(18) 0.0029(18) 0.0087(19)
O12 0.021(2) 0.033(3) 0.0146(19) -0.0034(18) -0.0012(15) 0.0133(19)

loop_
_atom_type_symbol
_atom_type_description
_atom_type_scat_dispersion_real
_atom_type_scat_dispersion_imag
_atom_type_scat_source
C C 0.0033 0.0016 'International Tables Vol C Tables 4.2.6.8 and 6.1.1.4'
H H 0.0000 0.0000 'International Tables Vol C Tables 4.2.6.8 and 6.1.1.4'
N N 0.0061 0.0033 'International Tables Vol C Tables 4.2.6.8 and 6.1.1.4'
O O 0.0106 0.0060 'International Tables Vol C Tables 4.2.6.8 and 6.1.1.4'
Na Na 0.0362 0.0249 'International Tables Vol C Tables 4.2.6.8 and 6.1.1.4'
S S 0.1246 0.1234 'International Tables Vol C Tables 4.2.6.8 and 6.1.1.4'
Cu Cu 0.3201 1.2651 'International Tables Vol C Tables 4.2.6.8 and 6.1.1.4'
Zn Zn 0.2839 1.4301 'International Tables Vol C Tables 4.2.6.8 and 6.1.1.4'

loop_
_geom_angle_atom_site_label_1
_geom_angle_atom_site_label_2
_geom_angle_atom_site_label_3
_geom_angle
_geom_angle_site_symmetry_1
_geom_angle_site_symmetry_3
_geom_angle_publ_flag
O11 Na1 O5 95.69(18) 1_565 1_565 ?
O11 Na1 O8 112.2(2) 1_565 1_455 ?
O5 Na1 O8 112.2(2) 1_565 1_455 ?
O11 Na1 O2 141.17(18) 1_565 . ?
O5 Na1 O2 102.64(18) 1_565 . ?
O8 Na1 O2 92.17(17) 1_455 . ?
O11 Na1 O3 95.31(17) 1_565 . ?
O5 Na1 O3 157.71(19) 1_565 . ?
O8 Na1 O3 81.17(19) 1_455 . ?
O2 Na1 O3 57.71(14) . . ?
O11 Na1 S1 113.10(15) 1_565 . ?
O5 Na1 S1 127.18(16) 1_565 . ?
O8 Na1 S1 97.06(16) 1_455 . ?
O2 Na1 S1 30.78(10) . . ?
O3 Na1 S1 30.69(9) . . ?
O11 Na1 Zn1 167.96(15) 1_565 . ?
O5 Na1 Zn1 95.49(14) 1_565 . ?
O8 Na1 Zn1 67.31(14) 1_455 . ?
O2 Na1 Zn1 30.42(9) . . ?
O3 Na1 Zn1 72.66(11) . . ?
S1 Na1 Zn1 55.97(5) . . ?
O6 Zn1 O4 114.37(19) . 2_655 ?
O6 Zn1 O7 108.2(2) . 1_455 ?
O4 Zn1 O7 99.73(19) 2_655 1_455 ?
O6 Zn1 O2 110.49(17) . . ?
O4 Zn1 O2 109.69(19) 2_655 . ?
O7 Zn1 O2 114.03(18) 1_455 . ?
O6 Zn1 Na1 140.77(13) . . ?
O4 Zn1 Na1 101.98(15) 2_655 . ?
O7 Zn1 Na1 78.22(15) 1_455 . ?
O2 Zn1 Na1 39.26(13) . . ?
O12 Zn2 O9 107.77(19) 2_656 1_455 ?
O12 Zn2 O3 119.67(17) 2_656 . ?
O9 Zn2 O3 114.91(18) 1_455 . ?
O12 Zn2 O10 106.14(18) 2_656 . ?
O9 Zn2 O10 98.98(19) 1_455 . ?
O3 Zn2 O10 106.98(17) . . ?
S3 Cu1 S4 114.16(6) . . ?
S3 Cu1 S1 106.21(6) . . ?
S4 Cu1 S1 105.80(6) . . ?
S3 Cu1 S2 116.64(6) . . ?
S4 Cu1 S2 106.19(6) . . ?
S1 Cu1 S2 107.14(6) . . ?
O1 S1 O3 103.8(2) . . ?
O1 S1 O2 104.0(2) . . ?
O3 S1 O2 104.7(2) . . ?
O1 S1 Cu1 115.58(18) . . ?
O3 S1 Cu1 113.62(17) . . ?
O2 S1 Cu1 113.92(16) . . ?
O1 S1 Na1 86.31(18) . . ?
O3 S1 Na1 58.83(17) . . ?
O2 S1 Na1 55.12(16) . . ?
Cu1 S1 Na1 158.05(7) . . ?
O5 S2 O4 107.5(3) . . ?
O5 S2 O6 104.0(3) . . ?
O4 S2 O6 104.7(3) . . ?
O5 S2 Cu1 114.31(18) . . ?
O4 S2 Cu1 111.28(19) . . ?
O6 S2 Cu1 114.23(17) . . ?
O8 S3 O7 107.8(3) . . ?
O8 S3 O9 106.6(3) . . ?
O7 S3 O9 105.6(3) . . ?
O8 S3 Cu1 113.9(2) . . ?
O7 S3 Cu1 110.36(17) . . ?
O9 S3 Cu1 112.20(19) . . ?
O11 S4 O12 108.2(3) . . ?
O11 S4 O10 104.5(2) . . ?
O12 S4 O10 104.8(2) . . ?
O11 S4 Cu1 113.94(18) . . ?
O12 S4 Cu1 114.94(19) . . ?
O10 S4 Cu1 109.56(17) . . ?
C2 N1 C1 110.4(5) 2_546 . ?
C3 N2 C4 112.8(5) . 2_545 ?
C2 C1 N1 109.7(5) . . ?
N1 C2 C1 112.3(5) 2_546 . ?
N2 C3 C4 111.0(6) . . ?
N2 C4 C3 110.7(6) 2_545 . ?
S1 O2 Zn1 129.0(2) . . ?
S1 O2 Na1 94.10(19) . . ?
Zn1 O2 Na1 110.32(18) . . ?
S1 O3 Zn2 126.7(2) . . ?
S1 O3 Na1 90.49(19) . . ?
Zn2 O3 Na1 111.24(19) . . ?
S2 O4 Zn1 128.0(3) . 2_655 ?
S2 O5 Na1 137.2(3) . 1_545 ?
S2 O6 Zn1 132.2(2) . . ?
S3 O7 Zn1 129.3(3) . 1_655 ?
S3 O8 Na1 138.5(3) . 1_655 ?
S3 O9 Zn2 121.3(3) . 1_655 ?
S4 O10 Zn2 131.6(2) . . ?
S4 O11 Na1 136.8(3) . 1_545 ?
S4 O12 Zn2 124.5(3) . 2_656 ?

loop_
_geom_bond_atom_site_label_1
_geom_bond_atom_site_label_2
_geom_bond_distance
_geom_bond_site_symmetry_2
_geom_bond_publ_flag
Na1 O11 2.236(5) 1_565 ?
Na1 O5 2.274(5) 1_565 ?
Na1 O8 2.305(5) 1_455 ?
Na1 O2 2.454(5) . ?
Na1 O3 2.553(5) . ?
Na1 S1 2.984(3) . ?
Na1 Zn1 3.636(3) . ?
Zn1 O6 1.938(4) . ?
Zn1 O4 1.943(4) 2_655 ?
Zn1 O7 1.944(4) 1_455 ?
Zn1 O2 1.963(4) . ?
Zn2 O12 1.947(4) 2_656 ?
Zn2 O9 1.955(4) 1_455 ?
Zn2 O3 1.973(4) . ?
Zn2 O10 1.978(4) . ?
Cu1 S3 2.286(2) . ?
Cu1 S4 2.3064(17) . ?
Cu1 S1 2.3158(19) . ?
Cu1 S2 2.3191(16) . ?
S1 O1 1.495(4) . ?
S1 O3 1.523(4) . ?
S1 O2 1.531(4) . ?
S2 O5 1.481(4) . ?
S2 O4 1.498(4) . ?
S2 O6 1.531(4) . ?
S3 O8 1.473(5) . ?
S3 O7 1.506(4) . ?
S3 O9 1.515(5) . ?
S4 O11 1.469(4) . ?
S4 O12 1.514(4) . ?
S4 O10 1.539(4) . ?
N1 C2 1.489(9) 2_546 ?
N1 C1 1.502(9) . ?
N2 C3 1.451(9) . ?
N2 C4 1.489(10) 2_545 ?
C1 C2 1.494(9) . ?
C2 N1 1.489(9) 2_546 ?
C3 C4 1.504(10) . ?
C4 N2 1.489(10) 2_545 ?
O4 Zn1 1.943(4) 2_655 ?
O5 Na1 2.274(5) 1_545 ?
O7 Zn1 1.944(4) 1_655 ?
O8 Na1 2.305(5) 1_655 ?
O9 Zn2 1.955(4) 1_655 ?
O11 Na1 2.236(5) 1_545 ?
O12 Zn2 1.947(4) 2_656 ?
